data_4063591
loop_
_publ_author_name
'Michel, Reent'
'Herbst-Irmer, Regine'
'Stalke, Dietmar'

_publ_section_title
;
 Revealing Coordination Patterns in C5-Cyclic Lithium Organics
;
_journal_issue 16
_journal_name_full Organometallics
_journal_page_first 4379
_journal_paper_doi 10.1021/om200471e
_journal_volume 30
_journal_year 2011
_chemical_formula_sum 'C11 H21 Li N2'
_chemical_formula_weight 188.24
_chemical_name_systematic
; 
 ? 
;
_space_group_IT_number 19
_symmetry_cell_setting orthorhombic
_symmetry_space_group_name_Hall 'P 2ac 2ab'
_symmetry_space_group_name_H-M 'P 21 21 21'
_atom_sites_solution_hydrogens geom
_atom_sites_solution_primary direct
_atom_sites_solution_secondary difmap
_audit_creation_method SHELXL-97
_cell_angle_alpha 90.00
_cell_angle_beta 90.00
_cell_angle_gamma 90.00
_cell_formula_units_Z 8
_cell_length_a 5.831(2)
_cell_length_b 13.989(2)
_cell_length_c 29.834(2)
_cell_measurement_reflns_used 9853
_cell_measurement_temperature 100(2)
_cell_measurement_theta_max 27.036
_cell_measurement_theta_min 2.513
_cell_volume 2433.6(9)
_computing_cell_refinement 'SAINT V7.68A'
_computing_data_collection 'APEX2 v2011.2'
_computing_data_reduction 'SAINT V7.68A'
_computing_molecular_graphics 'XSHELL in SHELXTL-97'
_computing_publication_material 'XSHELL in SHELXTL-97'
_computing_structure_refinement 'SHELXL in SHELXTL Version 2008/3'
_computing_structure_solution 'SHELXS in SHELXTL Version 2008/3'
_diffrn_ambient_temperature 100(2)
_diffrn_measured_fraction_theta_full 0.998
_diffrn_measured_fraction_theta_max 0.998
_diffrn_measurement_device_type 'Bruker Apex CCD'
_diffrn_measurement_method 'omega scans'
_diffrn_radiation_monochromator graphite
_diffrn_radiation_source 'fine-focus sealed tube'
_diffrn_radiation_type MoK\a
_diffrn_radiation_wavelength 0.71073
_diffrn_reflns_av_R_equivalents 0.0312
_diffrn_reflns_av_sigmaI/netI 0.0100
_diffrn_reflns_limit_h_max 7
_diffrn_reflns_limit_h_min -7
_diffrn_reflns_limit_k_max 17
_diffrn_reflns_limit_k_min -17
_diffrn_reflns_limit_l_max 38
_diffrn_reflns_limit_l_min -38
_diffrn_reflns_number 61652
_diffrn_reflns_theta_full 27.15
_diffrn_reflns_theta_max 27.15
_diffrn_reflns_theta_min 1.37
_exptl_absorpt_coefficient_mu 0.060
_exptl_absorpt_correction_T_max 1.0000
_exptl_absorpt_correction_T_min 0.8954
_exptl_absorpt_correction_type multi-scan
_exptl_absorpt_process_details SADABS-2008/1
_exptl_crystal_colour colourless
_exptl_crystal_density_diffrn 1.028
_exptl_crystal_density_method 'not measured'
_exptl_crystal_description block
_exptl_crystal_F_000 832
_exptl_crystal_size_max 0.2
_exptl_crystal_size_mid 0.1
_exptl_crystal_size_min 0.1
_refine_diff_density_max 0.200
_refine_diff_density_min -0.175
_refine_diff_density_rms 0.025
_refine_ls_extinction_method none
_refine_ls_goodness_of_fit_ref 1.054
_refine_ls_hydrogen_treatment constr
_refine_ls_matrix_type full
_refine_ls_number_parameters 399
_refine_ls_number_reflns 3122
_refine_ls_number_restraints 802
_refine_ls_restrained_S_all 0.964
_refine_ls_R_factor_all 0.0304
_refine_ls_R_factor_gt 0.0281
_refine_ls_shift/su_max 0.001
_refine_ls_shift/su_mean 0.000
_refine_ls_structure_factor_coef Fsqd
_refine_ls_weighting_details 'calc w=1/[\s^2^(Fo^2^)+(0.0473P)^2^+0.2552P] where P=(Fo^2^+2Fc^2^)/3'
_refine_ls_weighting_scheme calc
_refine_ls_wR_factor_gt 0.0771
_refine_ls_wR_factor_ref 0.0785
_reflns_number_gt 2944
_reflns_number_total 3122
_reflns_threshold_expression >2sigma(I)
_cod_data_source_file om200471e_si_002.cif
_cod_data_source_block 2
_cod_original_sg_symbol_H-M P2(1)2(1)2(1)
_cod_database_code 4063591

loop_
_symmetry_equiv_pos_as_xyz
'x, y, z'
'-x+1/2, -y, z+1/2'
'-x, y+1/2, -z+1/2'
'x+1/2, -y+1/2, -z'

loop_
_atom_site_label
_atom_site_type_symbol
_atom_site_fract_x
_atom_site_fract_y
_atom_site_fract_z
_atom_site_U_iso_or_equiv
_atom_site_adp_type
_atom_site_occupancy
_atom_site_symmetry_multiplicity
_atom_site_calc_flag
_atom_site_refinement_flags
_atom_site_disorder_assembly
_atom_site_disorder_group
C1 C 0.5004(2) -0.06619(8) 0.09347(4) 0.0242(2) Uani 1 1 d . A .
H1 H 0.4484 -0.1303 0.0961 0.029 Uiso 1 1 calc R . .
C2 C 0.3733(2) 0.01614(8) 0.10396(3) 0.0237(2) Uani 1 1 d . A .
H2 H 0.2205 0.0174 0.1150 0.028 Uiso 1 1 calc R . .
C3 C 0.5118(2) 0.09634(8) 0.09522(3) 0.0228(2) Uani 1 1 d . A .
H3 H 0.4684 0.1612 0.0992 0.027 Uiso 1 1 calc R . .
C4 C 0.7258(2) 0.06397(8) 0.07949(3) 0.0234(2) Uani 1 1 d . A .
H4 H 0.8521 0.1030 0.0711 0.028 Uiso 1 1 calc R . .
C5 C 0.7189(2) -0.03711(8) 0.07837(3) 0.0247(2) Uani 1 1 d . A .
H5 H 0.8399 -0.0781 0.0691 0.030 Uiso 1 1 calc R . .
Li1 Li 0.6885(3) 0.01009(13) 0.15014(6) 0.0217(4) Uani 1 1 d D . .
N1 N 0.7873(3) -0.09662(10) 0.19825(5) 0.0184(3) Uani 0.922(3) 1 d PDU A 1
N2 N 0.8432(3) 0.10867(11) 0.19537(5) 0.0184(4) Uani 0.922(3) 1 d PDU A 1
C6 C 0.6110(4) -0.16644(17) 0.21078(8) 0.0289(4) Uani 0.922(3) 1 d PDU A 1
H6A H 0.4806 -0.1332 0.2244 0.043 Uiso 0.922(3) 1 calc PR A 1
H6B H 0.6752 -0.2120 0.2323 0.043 Uiso 0.922(3) 1 calc PR A 1
H6C H 0.5595 -0.2008 0.1840 0.043 Uiso 0.922(3) 1 calc PR A 1
C7 C 0.9805(4) -0.14734(15) 0.17736(7) 0.0255(4) Uani 0.922(3) 1 d PDU A 1
H7A H 1.0998 -0.1013 0.1691 0.038 Uiso 0.922(3) 1 calc PR A 1
H7B H 0.9270 -0.1807 0.1504 0.038 Uiso 0.922(3) 1 calc PR A 1
H7C H 1.0435 -0.1938 0.1986 0.038 Uiso 0.922(3) 1 calc PR A 1
C8 C 0.8635(3) -0.04314(8) 0.23822(4) 0.0228(3) Uani 0.922(3) 1 d PDU A 1
H8A H 0.9691 -0.0835 0.2560 0.027 Uiso 0.922(3) 1 calc PR A 1
H8B H 0.7289 -0.0280 0.2572 0.027 Uiso 0.922(3) 1 calc PR A 1
C9 C 0.9847(3) 0.04919(9) 0.22535(4) 0.0225(3) Uani 0.922(3) 1 d PDU A 1
H9A H 1.0208 0.0858 0.2528 0.027 Uiso 0.922(3) 1 calc PR A 1
H9B H 1.1311 0.0337 0.2102 0.027 Uiso 0.922(3) 1 calc PR A 1
C10 C 0.6522(4) 0.15231(16) 0.22013(9) 0.0266(4) Uani 0.922(3) 1 d PDU A 1
H10A H 0.5602 0.1914 0.1997 0.040 Uiso 0.922(3) 1 calc PR A 1
H10B H 0.7131 0.1927 0.2442 0.040 Uiso 0.922(3) 1 calc PR A 1
H10C H 0.5559 0.1019 0.2331 0.040 Uiso 0.922(3) 1 calc PR A 1
C11 C 0.9842(4) 0.18544(17) 0.17613(9) 0.0268(4) Uani 0.922(3) 1 d PDU A 1
H11A H 0.8895 0.2251 0.1564 0.040 Uiso 0.922(3) 1 calc PR A 1
H11B H 1.1105 0.1574 0.1589 0.040 Uiso 0.922(3) 1 calc PR A 1
H11C H 1.0467 0.2250 0.2003 0.040 Uiso 0.922(3) 1 calc PR A 1
N1' N 0.854(3) -0.0975(9) 0.1905(5) 0.017(4) Uani 0.078(3) 1 d PDU A 2
N2' N 0.793(4) 0.1054(10) 0.2024(5) 0.018(4) Uani 0.078(3) 1 d PDU A 2
C6' C 0.658(4) -0.1405(18) 0.2128(9) 0.022(4) Uani 0.078(3) 1 d PDU A 2
H6'1 H 0.5708 -0.0908 0.2284 0.033 Uiso 0.078(3) 1 calc PR A 2
H6'2 H 0.7125 -0.1879 0.2346 0.033 Uiso 0.078(3) 1 calc PR A 2
H6'3 H 0.5603 -0.1718 0.1906 0.033 Uiso 0.078(3) 1 calc PR A 2
C7' C 0.990(5) -0.1772(18) 0.1730(12) 0.042(7) Uani 0.078(3) 1 d PDU A 2
H7'1 H 1.1263 -0.1521 0.1577 0.063 Uiso 0.078(3) 1 calc PR A 2
H7'2 H 0.8979 -0.2143 0.1518 0.063 Uiso 0.078(3) 1 calc PR A 2
H7'3 H 1.0380 -0.2184 0.1979 0.063 Uiso 0.078(3) 1 calc PR A 2
C8' C 0.993(3) -0.0438(9) 0.2241(5) 0.026(3) Uani 0.078(3) 1 d PDU A 2
H8'1 H 1.1416 -0.0260 0.2106 0.031 Uiso 0.078(3) 1 calc PR A 2
H8'2 H 1.0240 -0.0858 0.2501 0.031 Uiso 0.078(3) 1 calc PR A 2
C9' C 0.873(3) 0.0448(9) 0.2400(4) 0.028(3) Uani 0.078(3) 1 d PDU A 2
H9'1 H 0.7401 0.0265 0.2587 0.033 Uiso 0.078(3) 1 calc PR A 2
H9'2 H 0.9797 0.0823 0.2590 0.033 Uiso 0.078(3) 1 calc PR A 2
C10' C 0.609(5) 0.170(3) 0.2139(12) 0.044(7) Uani 0.078(3) 1 d PDU A 2
H10D H 0.5595 0.2044 0.1870 0.065 Uiso 0.078(3) 1 calc PR A 2
H10E H 0.6622 0.2156 0.2364 0.065 Uiso 0.078(3) 1 calc PR A 2
H10F H 0.4796 0.1332 0.2259 0.065 Uiso 0.078(3) 1 calc PR A 2
C11' C 0.982(5) 0.1582(18) 0.1832(9) 0.022(4) Uani 0.078(3) 1 d PDU A 2
H11D H 0.9280 0.1937 0.1569 0.034 Uiso 0.078(3) 1 calc PR A 2
H11E H 1.1031 0.1136 0.1741 0.034 Uiso 0.078(3) 1 calc PR A 2
H11F H 1.0427 0.2031 0.2054 0.034 Uiso 0.078(3) 1 calc PR A 2
N3 N 0.3779(4) 1.11137(14) 0.44507(7) 0.0198(5) Uani 0.850(4) 1 d PDU B 1
N4 N 0.2708(3) 0.91114(13) 0.44819(6) 0.0190(4) Uani 0.850(4) 1 d PDU B 1
C17 C 0.5726(5) 1.1716(2) 0.45806(9) 0.0326(5) Uani 0.850(4) 1 d PDU B 1
H17A H 0.6429 1.1991 0.4312 0.049 Uiso 0.850(4) 1 calc PR B 1
H17B H 0.6861 1.1328 0.4740 0.049 Uiso 0.850(4) 1 calc PR B 1
H17C H 0.5188 1.2232 0.4777 0.049 Uiso 0.850(4) 1 calc PR B 1
C18 C 0.2112(5) 1.16991(17) 0.42014(9) 0.0269(5) Uani 0.850(4) 1 d PDU B 1
H18A H 0.0805 1.1301 0.4113 0.040 Uiso 0.850(4) 1 calc PR B 1
H18B H 0.2846 1.1963 0.3933 0.040 Uiso 0.850(4) 1 calc PR B 1
H18C H 0.1574 1.2223 0.4392 0.040 Uiso 0.850(4) 1 calc PR B 1
C19 C 0.2714(4) 1.06894(10) 0.48534(5) 0.0251(4) Uani 0.850(4) 1 d PDU B 1
H19A H 0.1700 1.1168 0.4997 0.030 Uiso 0.850(4) 1 calc PR B 1
H19B H 0.3928 1.0518 0.5071 0.030 Uiso 0.850(4) 1 calc PR B 1
C20 C 0.1327(3) 0.98042(10) 0.47390(4) 0.0238(4) Uani 0.850(4) 1 d PDU B 1
H20A H 0.0781 0.9500 0.5019 0.029 Uiso 0.850(4) 1 calc PR B 1
H20B H -0.0034 0.9991 0.4561 0.029 Uiso 0.850(4) 1 calc PR B 1
C21 C 0.4517(4) 0.86951(15) 0.47627(6) 0.0314(4) Uani 0.850(4) 1 d PDU B 1
H21A H 0.5529 0.9204 0.4871 0.047 Uiso 0.850(4) 1 calc PR B 1
H21B H 0.5409 0.8237 0.4586 0.047 Uiso 0.850(4) 1 calc PR B 1
H21C H 0.3820 0.8366 0.5019 0.047 Uiso 0.850(4) 1 calc PR B 1
C22 C 0.1221(6) 0.8335(3) 0.43207(17) 0.0329(6) Uani 0.850(4) 1 d PDU B 1
H22A H 0.0002 0.8602 0.4133 0.049 Uiso 0.850(4) 1 calc PR B 1
H22B H 0.0539 0.8003 0.4577 0.049 Uiso 0.850(4) 1 calc PR B 1
H22C H 0.2133 0.7882 0.4145 0.049 Uiso 0.850(4) 1 calc PR B 1
N3' N 0.312(2) 1.1095(8) 0.4405(4) 0.023(3) Uani 0.150(4) 1 d PDU B 2
N4' N 0.3519(18) 0.9060(7) 0.4536(3) 0.019(2) Uani 0.150(4) 1 d PDU B 2
C17' C 0.504(3) 1.1527(12) 0.4637(6) 0.037(3) Uani 0.150(4) 1 d PDU B 2
H17D H 0.5912 1.1031 0.4793 0.055 Uiso 0.150(4) 1 calc PR B 2
H17E H 0.4461 1.1993 0.4855 0.055 Uiso 0.150(4) 1 calc PR B 2
H17F H 0.6029 1.1852 0.4420 0.055 Uiso 0.150(4) 1 calc PR B 2
C18' C 0.176(4) 1.1808(16) 0.4169(8) 0.067(6) Uani 0.150(4) 1 d PDU B 2
H18D H 0.0509 1.1491 0.4008 0.100 Uiso 0.150(4) 1 calc PR B 2
H18E H 0.2731 1.2153 0.3956 0.100 Uiso 0.150(4) 1 calc PR B 2
H18F H 0.1115 1.2261 0.4386 0.100 Uiso 0.150(4) 1 calc PR B 2
C19' C 0.1602(17) 1.0571(6) 0.4721(3) 0.029(2) Uani 0.150(4) 1 d PDU B 2
H19C H 0.0169 1.0388 0.4565 0.035 Uiso 0.150(4) 1 calc PR B 2
H19D H 0.1190 1.0996 0.4974 0.035 Uiso 0.150(4) 1 calc PR B 2
C20' C 0.2742(17) 0.9694(5) 0.4900(3) 0.031(2) Uani 0.150(4) 1 d PDU B 2
H20C H 0.4075 0.9883 0.5085 0.037 Uiso 0.150(4) 1 calc PR B 2
H20D H 0.1653 0.9344 0.5094 0.037 Uiso 0.150(4) 1 calc PR B 2
C21' C 0.525(2) 0.8389(8) 0.4684(4) 0.037(3) Uani 0.150(4) 1 d PDU B 2
H21D H 0.5793 0.8015 0.4428 0.056 Uiso 0.150(4) 1 calc PR B 2
H21E H 0.4583 0.7958 0.4908 0.056 Uiso 0.150(4) 1 calc PR B 2
H21F H 0.6533 0.8739 0.4817 0.056 Uiso 0.150(4) 1 calc PR B 2
C22' C 0.157(3) 0.8530(14) 0.4359(8) 0.033(4) Uani 0.150(4) 1 d PDU B 2
H22D H 0.2086 0.8120 0.4112 0.050 Uiso 0.150(4) 1 calc PR B 2
H22E H 0.0413 0.8978 0.4249 0.050 Uiso 0.150(4) 1 calc PR B 2
H22F H 0.0913 0.8133 0.4597 0.050 Uiso 0.150(4) 1 calc PR B 2
C12 C 0.4074(2) 0.93641(9) 0.32991(4) 0.0279(3) Uani 1 1 d . B .
H12 H 0.2815 0.8965 0.3223 0.033 Uiso 1 1 calc R . .
C13 C 0.4141(2) 1.03680(10) 0.32632(4) 0.0291(3) Uani 1 1 d . B .
H13 H 0.2933 1.0765 0.3159 0.035 Uiso 1 1 calc R . .
C14 C 0.6314(2) 1.06792(9) 0.34090(4) 0.0271(3) Uani 1 1 d . B .
H14 H 0.6829 1.1323 0.3419 0.033 Uiso 1 1 calc R . .
C15 C 0.7585(2) 0.98729(9) 0.35365(3) 0.0263(3) Uani 1 1 d . B .
H15 H 0.9108 0.9876 0.3649 0.032 Uiso 1 1 calc R . .
C16 C 0.6214(2) 0.90582(9) 0.34683(4) 0.0267(3) Uani 1 1 d . B .
H16 H 0.6651 0.8416 0.3526 0.032 Uiso 1 1 calc R . .
Li2 Li 0.4469(3) 0.99626(13) 0.39971(6) 0.0227(4) Uani 1 1 d D . .

loop_
_atom_site_aniso_label
_atom_site_aniso_U_11
_atom_site_aniso_U_22
_atom_site_aniso_U_33
_atom_site_aniso_U_23
_atom_site_aniso_U_13
_atom_site_aniso_U_12
C1 0.0305(6) 0.0243(5) 0.0179(5) -0.0018(4) -0.0048(5) -0.0047(5)
C2 0.0189(5) 0.0336(6) 0.0188(5) 0.0009(4) -0.0032(4) -0.0015(5)
C3 0.0268(6) 0.0239(5) 0.0178(5) 0.0021(4) -0.0054(5) 0.0005(5)
C4 0.0248(6) 0.0318(6) 0.0135(5) 0.0027(4) -0.0009(4) -0.0055(5)
C5 0.0273(6) 0.0325(6) 0.0142(5) -0.0030(4) 0.0007(5) 0.0047(5)
Li1 0.0225(9) 0.0258(9) 0.0169(8) -0.0004(7) -0.0020(7) -0.0014(8)
N1 0.0178(7) 0.0218(6) 0.0157(6) 0.0022(4) 0.0014(5) -0.0030(5)
N2 0.0190(7) 0.0207(6) 0.0154(6) 0.0004(5) 0.0014(6) -0.0007(5)
C6 0.0260(9) 0.0296(12) 0.0312(8) 0.0084(8) 0.0000(8) -0.0093(7)
C7 0.0255(8) 0.0245(10) 0.0265(8) 0.0013(6) 0.0002(7) 0.0024(7)
C8 0.0274(7) 0.0268(6) 0.0141(5) 0.0037(4) -0.0044(5) -0.0010(5)
C9 0.0228(7) 0.0250(6) 0.0198(6) -0.0009(5) -0.0066(6) -0.0021(5)
C10 0.0231(10) 0.0332(8) 0.0235(9) -0.0035(7) 0.0000(8) 0.0042(7)
C11 0.0317(8) 0.0238(12) 0.0249(10) 0.0019(7) 0.0019(7) -0.0070(8)
N1' 0.012(7) 0.030(6) 0.009(6) 0.002(4) 0.004(5) -0.009(5)
N2' 0.023(8) 0.023(6) 0.007(6) 0.005(5) -0.001(6) -0.014(5)
C6' 0.019(9) 0.019(11) 0.028(8) 0.003(8) -0.004(7) -0.002(6)
C7' 0.028(10) 0.042(14) 0.055(12) -0.009(10) 0.018(9) -0.001(10)
C8' 0.019(6) 0.036(5) 0.024(6) 0.008(5) -0.006(5) -0.010(5)
C9' 0.028(6) 0.038(6) 0.017(5) 0.008(4) 0.000(5) -0.010(5)
C10' 0.028(11) 0.080(16) 0.023(11) -0.012(10) 0.003(9) 0.020(9)
C11' 0.040(9) 0.015(11) 0.012(9) -0.001(7) 0.004(7) 0.002(8)
N3 0.0212(12) 0.0186(7) 0.0195(7) -0.0010(5) 0.0005(7) -0.0028(7)
N4 0.0209(9) 0.0192(7) 0.0170(6) 0.0017(5) -0.0036(7) -0.0007(7)
C17 0.0317(13) 0.0270(11) 0.0392(10) -0.0053(8) -0.0022(10) -0.0101(9)
C18 0.0297(11) 0.0223(8) 0.0286(11) -0.0018(7) 0.0019(8) 0.0032(8)
C19 0.0329(9) 0.0252(7) 0.0172(6) -0.0053(5) 0.0058(7) -0.0024(7)
C20 0.0251(8) 0.0274(7) 0.0188(6) 0.0021(5) 0.0060(6) -0.0019(6)
C21 0.0327(11) 0.0322(10) 0.0293(9) 0.0052(8) -0.0082(8) 0.0050(8)
C22 0.0385(13) 0.0229(13) 0.0372(12) -0.0009(9) -0.0097(9) -0.0069(10)
N3' 0.010(5) 0.029(4) 0.031(5) -0.005(3) -0.004(4) -0.003(3)
N4' 0.021(5) 0.017(4) 0.019(4) 0.000(3) -0.010(4) 0.002(4)
C17' 0.030(7) 0.027(7) 0.053(7) -0.009(5) -0.002(6) -0.001(5)
C18' 0.064(11) 0.079(11) 0.058(10) 0.020(8) -0.016(8) 0.036(8)
C19' 0.025(4) 0.039(4) 0.022(4) -0.009(3) 0.006(4) -0.007(3)
C20' 0.031(5) 0.038(4) 0.023(3) 0.005(3) 0.009(3) 0.000(3)
C21' 0.047(7) 0.039(6) 0.026(5) 0.001(4) -0.010(5) 0.026(5)
C22' 0.045(7) 0.027(8) 0.028(7) 0.017(5) -0.012(5) -0.006(6)
C12 0.0243(6) 0.0430(7) 0.0164(5) -0.0061(5) 0.0010(5) -0.0042(6)
C13 0.0252(6) 0.0469(7) 0.0153(5) 0.0059(5) -0.0005(5) 0.0070(6)
C14 0.0295(6) 0.0351(6) 0.0168(5) 0.0055(4) 0.0041(5) -0.0025(6)
C15 0.0183(5) 0.0444(7) 0.0161(4) -0.0006(5) 0.0021(4) 0.0014(5)
C16 0.0281(6) 0.0327(6) 0.0195(5) -0.0049(4) 0.0040(5) 0.0046(5)
Li2 0.0247(9) 0.0262(9) 0.0172(8) 0.0004(7) 0.0021(7) 0.0029(8)

loop_
_atom_type_symbol
_atom_type_description
_atom_type_scat_dispersion_real
_atom_type_scat_dispersion_imag
_atom_type_scat_source
C C 0.0033 0.0016 'International Tables Vol C Tables 4.2.6.8 and 6.1.1.4'
H H 0.0000 0.0000 'International Tables Vol C Tables 4.2.6.8 and 6.1.1.4'
Li Li -0.0003 0.0001 'International Tables Vol C Tables 4.2.6.8 and 6.1.1.4'
N N 0.0061 0.0033 'International Tables Vol C Tables 4.2.6.8 and 6.1.1.4'

loop_
_geom_angle_atom_site_label_1
_geom_angle_atom_site_label_2
_geom_angle_atom_site_label_3
_geom_angle
C2 C1 C5 108.13(10)
C2 C1 Li1 72.85(8)
C5 C1 Li1 70.59(8)
C2 C1 H1 125.9
C5 C1 H1 125.9
Li1 C1 H1 122.3
C1 C2 C3 108.03(10)
C1 C2 Li1 71.42(8)
C3 C2 Li1 71.42(8)
C1 C2 H2 126.0
C3 C2 H2 126.0
Li1 C2 H2 122.8
C2 C3 C4 108.30(10)
C2 C3 Li1 72.80(8)
C4 C3 Li1 70.66(8)
C2 C3 H3 125.8
C4 C3 H3 125.8
Li1 C3 H3 122.4
C3 C4 C5 107.72(11)
C3 C4 Li1 73.14(8)
C5 C4 Li1 71.61(8)
C3 C4 H4 126.1
C5 C4 H4 126.1
Li1 C4 H4 120.9
C1 C5 C4 107.81(11)
C1 C5 Li1 73.11(8)
C4 C5 Li1 71.70(8)
C1 C5 H5 126.1
C4 C5 H5 126.1
Li1 C5 H5 120.9
N2 Li1 N2' 9.7(6)
N2 Li1 N1 85.02(8)
N2' Li1 N1 82.5(4)
N2 Li1 N1' 84.8(4)
N2' Li1 N1' 84.3(5)
N1 Li1 N1' 12.0(4)
N2 Li1 C5 139.50(11)
N2' Li1 C5 148.7(6)
N1 Li1 C5 114.27(9)
N1' Li1 C5 107.0(4)
N2 Li1 C4 109.63(9)
N2' Li1 C4 116.5(5)
N1 Li1 C4 146.38(10)
N1' Li1 C4 135.6(4)
C5 Li1 C4 36.68(5)
N2 Li1 C1 167.53(11)
N2' Li1 C1 165.7(5)
N1 Li1 C1 107.39(9)
N1' Li1 C1 107.6(4)
C5 Li1 C1 36.31(5)
C4 Li1 C1 60.56(6)
N2 Li1 C3 107.70(9)
N2' Li1 C3 108.9(4)
N1 Li1 C3 165.49(11)
N1' Li1 C3 166.6(4)
C5 Li1 C3 60.44(6)
C4 Li1 C3 36.20(5)
C1 Li1 C3 59.84(6)
N2 Li1 C2 133.99(10)
N2' Li1 C2 130.0(5)
N1 Li1 C2 129.79(10)
N1' Li1 C2 135.9(4)
C5 Li1 C2 60.19(6)
C4 Li1 C2 60.20(6)
C1 Li1 C2 35.73(5)
C3 Li1 C2 35.78(5)
C6 N1 C7 108.89(15)
C6 N1 C8 110.03(14)
C7 N1 C8 110.88(14)
C6 N1 Li1 116.43(15)
C7 N1 Li1 104.92(13)
C8 N1 Li1 105.55(10)
C11 N2 C10 108.48(15)
C11 N2 C9 109.67(14)
C10 N2 C9 110.70(15)
C11 N2 Li1 117.57(16)
C10 N2 Li1 105.46(15)
C9 N2 Li1 104.83(10)
N1 C6 H6A 109.5
N1 C6 H6B 109.5
H6A C6 H6B 109.5
N1 C6 H6C 109.5
H6A C6 H6C 109.5
H6B C6 H6C 109.5
N1 C7 H7A 109.5
N1 C7 H7B 109.5
H7A C7 H7B 109.5
N1 C7 H7C 109.5
H7A C7 H7C 109.5
H7B C7 H7C 109.5
N1 C8 C9 111.48(10)
N1 C8 H8A 109.3
C9 C8 H8A 109.3
N1 C8 H8B 109.3
C9 C8 H8B 109.3
H8A C8 H8B 108.0
N2 C9 C8 111.87(12)
N2 C9 H9A 109.2
C8 C9 H9A 109.2
N2 C9 H9B 109.2
C8 C9 H9B 109.2
H9A C9 H9B 107.9
N2 C10 H10A 109.5
N2 C10 H10B 109.5
H10A C10 H10B 109.5
N2 C10 H10C 109.5
H10A C10 H10C 109.5
H10B C10 H10C 109.5
N2 C11 H11A 109.5
N2 C11 H11B 109.5
H11A C11 H11B 109.5
N2 C11 H11C 109.5
H11A C11 H11C 109.5
H11B C11 H11C 109.5
C6' N1' C7' 105.9(15)
C6' N1' C8' 109.0(13)
C7' N1' C8' 109.1(14)
C6' N1' Li1 101.3(14)
C7' N1' Li1 125.1(17)
C8' N1' Li1 105.5(8)
C11' N2' C10' 110.0(16)
C11' N2' C9' 110.8(14)
C10' N2' C9' 114.4(15)
C11' N2' Li1 104.2(16)
C10' N2' Li1 110(2)
C9' N2' Li1 106.6(9)
N1' C6' H6'1 109.5
N1' C6' H6'2 109.5
H6'1 C6' H6'2 109.5
N1' C6' H6'3 109.5
H6'1 C6' H6'3 109.5
H6'2 C6' H6'3 109.5
N1' C7' H7'1 109.5
N1' C7' H7'2 109.5
H7'1 C7' H7'2 109.5
N1' C7' H7'3 109.5
H7'1 C7' H7'3 109.5
H7'2 C7' H7'3 109.5
N1' C8' C9' 112.1(11)
N1' C8' H8'1 109.2
C9' C8' H8'1 109.2
N1' C8' H8'2 109.2
C9' C8' H8'2 109.2
H8'1 C8' H8'2 107.9
N2' C9' C8' 112.3(11)
N2' C9' H9'1 109.1
C8' C9' H9'1 109.1
N2' C9' H9'2 109.1
C8' C9' H9'2 109.1
H9'1 C9' H9'2 107.9
N2' C10' H10D 109.5
N2' C10' H10E 109.5
H10D C10' H10E 109.5
N2' C10' H10F 109.5
H10D C10' H10F 109.5
H10E C10' H10F 109.5
N2' C11' H11D 109.5
N2' C11' H11E 109.5
H11D C11' H11E 109.5
N2' C11' H11F 109.5
H11D C11' H11F 109.5
H11E C11' H11F 109.5
C17 N3 C18 108.96(19)
C17 N3 C19 109.98(17)
C18 N3 C19 110.91(19)
C17 N3 Li2 116.98(18)
C18 N3 Li2 102.88(17)
C19 N3 Li2 106.91(13)
C21 N4 C22 108.5(2)
C21 N4 C20 110.87(16)
C22 N4 C20 109.5(2)
C21 N4 Li2 105.19(13)
C22 N4 Li2 118.3(2)
C20 N4 Li2 104.38(12)
N3 C17 H17A 109.5
N3 C17 H17B 109.5
H17A C17 H17B 109.5
N3 C17 H17C 109.5
H17A C17 H17C 109.5
H17B C17 H17C 109.5
N3 C18 H18A 109.5
N3 C18 H18B 109.5
H18A C18 H18B 109.5
N3 C18 H18C 109.5
H18A C18 H18C 109.5
H18B C18 H18C 109.5
N3 C19 C20 111.67(14)
N3 C19 H19A 109.3
C20 C19 H19A 109.3
N3 C19 H19B 109.3
C20 C19 H19B 109.3
H19A C19 H19B 107.9
N4 C20 C19 111.22(13)
N4 C20 H20A 109.4
C19 C20 H20A 109.4
N4 C20 H20B 109.4
C19 C20 H20B 109.4
H20A C20 H20B 108.0
N4 C21 H21A 109.5
N4 C21 H21B 109.5
H21A C21 H21B 109.5
N4 C21 H21C 109.5
H21A C21 H21C 109.5
H21B C21 H21C 109.5
N4 C22 H22A 109.5
N4 C22 H22B 109.5
H22A C22 H22B 109.5
N4 C22 H22C 109.5
H22A C22 H22C 109.5
H22B C22 H22C 109.5
C17' N3' C18' 111.5(13)
C17' N3' C19' 111.2(11)
C18' N3' C19' 108.5(12)
C17' N3' Li2 107.4(9)
C18' N3' Li2 115.6(14)
C19' N3' Li2 102.4(7)
C21' N4' C22' 108.9(11)
C21' N4' C20' 112.3(8)
C22' N4' C20' 109.5(12)
C21' N4' Li2 115.9(8)
C22' N4' Li2 103.5(11)
C20' N4' Li2 106.3(6)
N3' C17' H17D 109.5
N3' C17' H17E 109.5
H17D C17' H17E 109.5
N3' C17' H17F 109.5
H17D C17' H17F 109.5
H17E C17' H17F 109.5
N3' C18' H18D 109.5
N3' C18' H18E 109.5
H18D C18' H18E 109.5
N3' C18' H18F 109.5
H18D C18' H18F 109.5
H18E C18' H18F 109.5
N3' C19' C20' 111.4(8)
N3' C19' H19C 109.3
C20' C19' H19C 109.3
N3' C19' H19D 109.3
C20' C19' H19D 109.3
H19C C19' H19D 108.0
N4' C20' C19' 111.7(7)
N4' C20' H20C 109.3
C19' C20' H20C 109.3
N4' C20' H20D 109.3
C19' C20' H20D 109.3
H20C C20' H20D 107.9
N4' C21' H21D 109.5
N4' C21' H21E 109.5
H21D C21' H21E 109.5
N4' C21' H21F 109.5
H21D C21' H21F 109.5
H21E C21' H21F 109.5
N4' C22' H22D 109.5
N4' C22' H22E 109.5
H22D C22' H22E 109.5
N4' C22' H22F 109.5
H22D C22' H22F 109.5
H22E C22' H22F 109.5
C13 C12 C16 107.73(12)
C13 C12 Li2 72.39(8)
C16 C12 Li2 72.08(8)
C13 C12 H12 126.1
C16 C12 H12 126.1
Li2 C12 H12 121.2
C14 C13 C12 108.03(12)
C14 C13 Li2 72.75(8)
C12 C13 Li2 71.34(8)
C14 C13 H13 126.0
C12 C13 H13 126.0
Li2 C13 H13 121.6
C15 C14 C13 108.10(11)
C15 C14 Li2 71.83(8)
C13 C14 Li2 71.26(8)
C15 C14 H14 126.0
C13 C14 H14 126.0
Li2 C14 H14 122.6
C14 C15 C16 108.18(11)
C14 C15 Li2 72.44(8)
C16 C15 Li2 71.29(8)
C14 C15 H15 125.9
C16 C15 H15 125.9
Li2 C15 H15 122.0
C15 C16 C12 107.96(11)
C15 C16 Li2 72.65(8)
C12 C16 Li2 71.50(8)
C15 C16 H16 126.0
C12 C16 H16 126.0
Li2 C16 H16 121.6
N4' Li2 N4 13.6(3)
N4' Li2 N3 85.4(3)
N4 Li2 N3 84.31(9)
N4' Li2 N3' 85.1(4)
N4 Li2 N3' 81.5(3)
N3 Li2 N3' 10.9(3)
N4' Li2 C12 116.9(3)
N4 Li2 C12 111.65(10)
N3 Li2 C12 147.46(11)
N3' Li2 C12 139.4(4)
N4' Li2 C16 108.2(3)
N4 Li2 C16 112.11(10)
N3 Li2 C16 160.93(12)
N3' Li2 C16 166.4(3)
C12 Li2 C16 36.42(5)
N4' Li2 C13 149.2(3)
N4 Li2 C13 138.74(12)
N3 Li2 C13 113.95(10)
N3' Li2 C13 109.4(4)
C12 Li2 C13 36.27(5)
C16 Li2 C13 60.35(6)
N4' Li2 C15 129.2(3)
N4 Li2 C15 139.46(11)
N3 Li2 C15 124.87(11)
N3' Li2 C15 132.3(3)
C12 Li2 C15 60.33(6)
C16 Li2 C15 36.06(5)
C13 Li2 C15 59.99(6)
N4' Li2 C14 165.0(3)
N4 Li2 C14 171.42(11)
N3 Li2 C14 104.09(10)
N3' Li2 C14 106.4(3)
C12 Li2 C14 60.20(6)
C16 Li2 C14 59.96(6)
C13 Li2 C14 35.99(5)
C15 Li2 C14 35.73(5)

loop_
_geom_bond_atom_site_label_1
_geom_bond_atom_site_label_2
_geom_bond_distance
C1 C2 1.4050(16)
C1 C5 1.4112(18)
C1 Li1 2.280(2)
C1 H1 0.9500
C2 C3 1.4068(16)
C2 Li1 2.299(2)
C2 H2 0.9500
C3 C4 1.4076(17)
C3 Li1 2.281(2)
C3 H3 0.9500
C4 C5 1.4150(16)
C4 Li1 2.249(2)
C4 H4 0.9500
C5 Li1 2.248(2)
C5 H5 0.9500
Li1 N2 2.130(2)
Li1 N2' 2.142(13)
Li1 N1 2.149(2)
Li1 N1' 2.154(12)
N1 C6 1.4664(19)
N1 C7 1.470(2)
N1 C8 1.4760(18)
N2 C11 1.469(2)
N2 C10 1.469(2)
N2 C9 1.4740(18)
C6 H6A 0.9800
C6 H6B 0.9800
C6 H6C 0.9800
C7 H7A 0.9800
C7 H7B 0.9800
C7 H7C 0.9800
C8 C9 1.5216(19)
C8 H8A 0.9900
C8 H8B 0.9900
C9 H9A 0.9900
C9 H9B 0.9900
C10 H10A 0.9800
C10 H10B 0.9800
C10 H10C 0.9800
C11 H11A 0.9800
C11 H11B 0.9800
C11 H11C 0.9800
N1' C6' 1.449(12)
N1' C7' 1.466(12)
N1' C8' 1.493(12)
N2' C11' 1.443(13)
N2' C10' 1.445(13)
N2' C9' 1.481(13)
C6' H6'1 0.9800
C6' H6'2 0.9800
C6' H6'3 0.9800
C7' H7'1 0.9800
C7' H7'2 0.9800
C7' H7'3 0.9800
C8' C9' 1.498(13)
C8' H8'1 0.9900
C8' H8'2 0.9900
C9' H9'1 0.9900
C9' H9'2 0.9900
C10' H10D 0.9800
C10' H10E 0.9800
C10' H10F 0.9800
C11' H11D 0.9800
C11' H11E 0.9800
C11' H11F 0.9800
N3 C17 1.466(2)
N3 C18 1.473(3)
N3 C19 1.477(2)
N3 Li2 2.142(3)
N4 C21 1.467(2)
N4 C22 1.471(3)
N4 C20 1.475(2)
N4 Li2 2.137(3)
C17 H17A 0.9800
C17 H17B 0.9800
C17 H17C 0.9800
C18 H18A 0.9800
C18 H18B 0.9800
C18 H18C 0.9800
C19 C20 1.518(2)
C19 H19A 0.9900
C19 H19B 0.9900
C20 H20A 0.9900
C20 H20B 0.9900
C21 H21A 0.9800
C21 H21B 0.9800
C21 H21C 0.9800
C22 H22A 0.9800
C22 H22B 0.9800
C22 H22C 0.9800
N3' C17' 1.445(11)
N3' C18' 1.457(12)
N3' C19' 1.490(11)
N3' Li2 2.146(12)
N4' C21' 1.446(9)
N4' C22' 1.453(11)
N4' C20' 1.474(10)
N4' Li2 2.118(10)
C17' H17D 0.9800
C17' H17E 0.9800
C17' H17F 0.9800
C18' H18D 0.9800
C18' H18E 0.9800
C18' H18F 0.9800
C19' C20' 1.492(10)
C19' H19C 0.9900
C19' H19D 0.9900
C20' H20C 0.9900
C20' H20D 0.9900
C21' H21D 0.9800
C21' H21E 0.9800
C21' H21F 0.9800
C22' H22D 0.9800
C22' H22E 0.9800
C22' H22F 0.9800
C12 C13 1.4090(19)
C12 C16 1.4125(18)
C12 Li2 2.256(2)
C12 H12 0.9500
C13 C14 1.4086(19)
C13 Li2 2.270(2)
C13 H13 0.9500
C14 C15 1.4023(17)
C14 Li2 2.289(2)
C14 H14 0.9500
C15 C16 1.4068(18)
C15 Li2 2.281(2)
C15 H15 0.9500
C16 Li2 2.264(2)
C16 H16 0.9500

loop_
_geom_torsion_atom_site_label_1
_geom_torsion_atom_site_label_2
_geom_torsion_atom_site_label_3
_geom_torsion_atom_site_label_4
_geom_torsion
C5 C1 C2 C3 0.27(12)
Li1 C1 C2 C3 62.42(9)
C5 C1 C2 Li1 -62.16(9)
C1 C2 C3 C4 -0.29(12)
Li1 C2 C3 C4 62.13(9)
C1 C2 C3 Li1 -62.42(9)
C2 C3 C4 C5 0.21(12)
Li1 C3 C4 C5 63.71(9)
C2 C3 C4 Li1 -63.50(9)
C2 C1 C5 C4 -0.14(12)
Li1 C1 C5 C4 -63.76(9)
C2 C1 C5 Li1 63.62(9)
C3 C4 C5 C1 -0.04(12)
Li1 C4 C5 C1 64.68(9)
C3 C4 C5 Li1 -64.72(9)
C1 C5 Li1 N2 -161.03(17)
C4 C5 Li1 N2 -45.10(17)
C1 C5 Li1 N2' -155.7(9)
C4 C5 Li1 N2' -39.8(9)
C1 C5 Li1 N1 86.57(11)
C4 C5 Li1 N1 -157.50(12)
C1 C5 Li1 N1' 96.8(5)
C4 C5 Li1 N1' -147.3(5)
C1 C5 Li1 C4 -115.92(11)
C4 C5 Li1 C1 115.92(11)
C1 C5 Li1 C3 -78.26(8)
C4 C5 Li1 C3 37.67(8)
C1 C5 Li1 C2 -36.85(7)
C4 C5 Li1 C2 79.07(9)
C3 C4 Li1 N2 -93.39(11)
C5 C4 Li1 N2 150.76(12)
C3 C4 Li1 N2' -86.0(6)
C5 C4 Li1 N2' 158.2(6)
C3 C4 Li1 N1 154.90(19)
C5 C4 Li1 N1 39.1(2)
C3 C4 Li1 N1' 163.5(6)
C5 C4 Li1 N1' 47.7(6)
C3 C4 Li1 C5 115.85(11)
C3 C4 Li1 C1 78.14(8)
C5 C4 Li1 C1 -37.70(8)
C5 C4 Li1 C3 -115.85(11)
C3 C4 Li1 C2 36.81(7)
C5 C4 Li1 C2 -79.03(9)
C2 C1 Li1 N2 -39.0(5)
C5 C1 Li1 N2 78.0(5)
C2 C1 Li1 N2' 3(2)
C5 C1 Li1 N2' 120(2)
C2 C1 Li1 N1 135.48(11)
C5 C1 Li1 N1 -107.52(11)
C2 C1 Li1 N1' 148.1(5)
C5 C1 Li1 N1' -94.9(5)
C2 C1 Li1 C5 -117.00(10)
C2 C1 Li1 C4 -78.91(8)
C5 C1 Li1 C4 38.10(7)
C2 C1 Li1 C3 -36.96(7)
C5 C1 Li1 C3 80.05(8)
C5 C1 Li1 C2 117.00(10)
C2 C3 Li1 N2 -143.54(11)
C4 C3 Li1 N2 99.26(11)
C2 C3 Li1 N2' -133.4(6)
C4 C3 Li1 N2' 109.4(6)
C2 C3 Li1 N1 6.8(4)
C4 C3 Li1 N1 -110.4(4)
C2 C3 Li1 N1' 58(2)
C4 C3 Li1 N1' -59(2)
C2 C3 Li1 C5 79.02(8)
C4 C3 Li1 C5 -38.18(7)
C2 C3 Li1 C4 117.19(9)
C2 C3 Li1 C1 36.91(7)
C4 C3 Li1 C1 -80.28(8)
C4 C3 Li1 C2 -117.19(9)
C1 C2 Li1 N2 169.13(15)
C3 C2 Li1 N2 51.90(14)
C1 C2 Li1 N2' -179.0(7)
C3 C2 Li1 N2' 63.8(7)
C1 C2 Li1 N1 -60.56(13)
C3 C2 Li1 N1 -177.78(14)
C1 C2 Li1 N1' -46.4(6)
C3 C2 Li1 N1' -163.6(6)
C1 C2 Li1 C5 37.45(7)
C3 C2 Li1 C5 -79.78(8)
C1 C2 Li1 C4 79.97(8)
C3 C2 Li1 C4 -37.25(7)
C3 C2 Li1 C1 -117.23(10)
C1 C2 Li1 C3 117.23(10)
N2 Li1 N1 C6 132.72(15)
N2' Li1 N1 C6 123.3(6)
N1' Li1 N1 C6 -139.0(19)
C5 Li1 N1 C6 -84.34(17)
C4 Li1 N1 C6 -108.7(2)
C1 Li1 N1 C6 -46.07(17)
C3 Li1 N1 C6 -19.0(5)
C2 Li1 N1 C6 -13.9(2)
N2 Li1 N1 C7 -106.84(14)
N2' Li1 N1 C7 -116.3(6)
N1' Li1 N1 C7 -18.5(19)
C5 Li1 N1 C7 36.09(16)
C4 Li1 N1 C7 11.7(2)
C1 Li1 N1 C7 74.37(14)
C3 Li1 N1 C7 101.4(4)
C2 Li1 N1 C7 106.57(16)
N2 Li1 N1 C8 10.35(12)
N2' Li1 N1 C8 0.9(6)
N1' Li1 N1 C8 98.7(19)
C5 Li1 N1 C8 153.28(11)
C4 Li1 N1 C8 128.90(18)
C1 Li1 N1 C8 -168.44(11)
C3 Li1 N1 C8 -141.4(4)
C2 Li1 N1 C8 -136.24(13)
N2' Li1 N2 C11 -147(3)
N1 Li1 N2 C11 138.24(15)
N1' Li1 N2 C11 126.2(5)
C5 Li1 N2 C11 16.0(2)
C4 Li1 N2 C11 -10.67(18)
C1 Li1 N2 C11 -47.1(6)
C3 Li1 N2 C11 -48.90(17)
C2 Li1 N2 C11 -77.8(2)
N2' Li1 N2 C10 -26(3)
N1 Li1 N2 C10 -100.74(14)
N1' Li1 N2 C10 -112.8(5)
C5 Li1 N2 C10 137.04(17)
C4 Li1 N2 C10 110.34(14)
C1 Li1 N2 C10 73.9(5)
C3 Li1 N2 C10 72.11(14)
C2 Li1 N2 C10 43.24(19)
N2' Li1 N2 C9 91(3)
N1 Li1 N2 C9 16.17(12)
N1' Li1 N2 C9 4.1(5)
C5 Li1 N2 C9 -106.05(17)
C4 Li1 N2 C9 -132.74(12)
C1 Li1 N2 C9 -169.2(5)
C3 Li1 N2 C9 -170.98(11)
C2 Li1 N2 C9 160.15(13)
C6 N1 C8 C9 -161.67(17)
C7 N1 C8 C9 77.81(17)
Li1 N1 C8 C9 -35.28(14)
C11 N2 C9 C8 -167.62(17)
C10 N2 C9 C8 72.72(18)
Li1 N2 C9 C8 -40.53(15)
N1 C8 C9 N2 53.88(16)
N2 Li1 N1' C6' 109.6(11)
N2' Li1 N1' C6' 99.9(13)
N1 Li1 N1' C6' 19.0(16)
C5 Li1 N1' C6' -110.0(11)
C4 Li1 N1' C6' -137.5(10)
C1 Li1 N1' C6' -71.9(11)
C3 Li1 N1' C6' -91(2)
C2 Li1 N1' C6' -45.6(13)
N2 Li1 N1' C7' -131.5(17)
N2' Li1 N1' C7' -141.2(18)
N1 Li1 N1' C7' 138(3)
C5 Li1 N1' C7' 8.9(17)
C4 Li1 N1' C7' -18.6(19)
C1 Li1 N1' C7' 47.0(17)
C3 Li1 N1' C7' 28(3)
C2 Li1 N1' C7' 73.3(18)
N2 Li1 N1' C8' -4.0(9)
N2' Li1 N1' C8' -13.7(11)
N1 Li1 N1' C8' -95(2)
C5 Li1 N1' C8' 136.4(8)
C4 Li1 N1' C8' 108.9(9)
C1 Li1 N1' C8' 174.5(8)
C3 Li1 N1' C8' 155.3(15)
C2 Li1 N1' C8' -159.2(7)
N2 Li1 N2' C11' 13(2)
N1 Li1 N2' C11' 117.9(12)
N1' Li1 N2' C11' 105.9(13)
C5 Li1 N2' C11' -7.6(17)
C4 Li1 N2' C11' -32.9(13)
C1 Li1 N2' C11' -107(2)
C3 Li1 N2' C11' -71.4(12)
C2 Li1 N2' C11' -105.1(12)
N2 Li1 N2' C10' 131(3)
N1 Li1 N2' C10' -124.1(15)
N1' Li1 N2' C10' -136.0(16)
C5 Li1 N2' C10' 110.4(16)
C4 Li1 N2' C10' 85.1(15)
C1 Li1 N2' C10' 11(3)
C3 Li1 N2' C10' 46.6(16)
C2 Li1 N2' C10' 13.0(17)
N2 Li1 N2' C9' -104(3)
N1 Li1 N2' C9' 0.7(11)
N1' Li1 N2' C9' -11.3(12)
C5 Li1 N2' C9' -124.9(10)
C4 Li1 N2' C9' -150.2(10)
C1 Li1 N2' C9' 135.3(16)
C3 Li1 N2' C9' 171.3(10)
C2 Li1 N2' C9' 137.7(9)
C6' N1' C8' C9' -70.7(19)
C7' N1' C8' C9' 174(2)
Li1 N1' C8' C9' 37.4(14)
C11' N2' C9' C8' -77(2)
C10' N2' C9' C8' 158(2)
Li1 N2' C9' C8' 35.6(16)
N1' C8' C9' N2' -51.4(18)
C17 N3 C19 C20 -158.9(2)
C18 N3 C19 C20 80.5(2)
Li2 N3 C19 C20 -30.96(19)
C21 N4 C20 C19 68.69(19)
C22 N4 C20 C19 -171.6(3)
Li2 N4 C20 C19 -44.09(15)
N3 C19 C20 N4 53.0(2)
C17' N3' C19' C20' -69.6(13)
C18' N3' C19' C20' 167.4(14)
Li2 N3' C19' C20' 44.8(9)
C21' N4' C20' C19' 160.8(10)
C22' N4' C20' C19' -78.1(14)
Li2 N4' C20' C19' 33.1(9)
N3' C19' C20' N4' -55.6(11)
C16 C12 C13 C14 0.08(13)
Li2 C12 C13 C14 63.96(9)
C16 C12 C13 Li2 -63.87(9)
C12 C13 C14 C15 -0.25(13)
Li2 C13 C14 C15 62.78(9)
C12 C13 C14 Li2 -63.04(10)
C13 C14 C15 C16 0.33(12)
Li2 C14 C15 C16 62.74(9)
C13 C14 C15 Li2 -62.41(9)
C14 C15 C16 C12 -0.27(12)
Li2 C15 C16 C12 63.21(9)
C14 C15 C16 Li2 -63.48(9)
C13 C12 C16 C15 0.12(13)
Li2 C12 C16 C15 -63.96(9)
C13 C12 C16 Li2 64.08(10)
C21' N4' Li2 N4 154.3(18)
C22' N4' Li2 N4 35.2(13)
C20' N4' Li2 N4 -80.2(13)
C21' N4' Li2 N3 -120.9(8)
C22' N4' Li2 N3 120.0(10)
C20' N4' Li2 N3 4.6(6)
C21' N4' Li2 N3' -131.8(9)
C22' N4' Li2 N3' 109.1(11)
C20' N4' Li2 N3' -6.3(7)
C21' N4' Li2 C12 84.0(8)
C22' N4' Li2 C12 -35.2(11)
C20' N4' Li2 C12 -150.5(5)
C21' N4' Li2 C16 45.5(8)
C22' N4' Li2 C16 -73.7(10)
C20' N4' Li2 C16 171.0(5)
C21' N4' Li2 C13 107.8(9)
C22' N4' Li2 C13 -11.3(13)
C20' N4' Li2 C13 -126.7(6)
C21' N4' Li2 C15 11.6(10)
C22' N4' Li2 C15 -107.6(10)
C20' N4' Li2 C15 137.1(5)
C21' N4' Li2 C14 9.0(17)
C22' N4' Li2 C14 -110.1(14)
C20' N4' Li2 C14 134.6(9)
C21 N4 Li2 N4' -1.9(12)
C22 N4 Li2 N4' -123.2(13)
C20 N4 Li2 N4' 114.9(13)
C21 N4 Li2 N3 -95.90(15)
C22 N4 Li2 N3 142.8(2)
C20 N4 Li2 N3 20.88(13)
C21 N4 Li2 N3' -106.5(4)
C22 N4 Li2 N3' 132.2(4)
C20 N4 Li2 N3' 10.3(4)
C21 N4 Li2 C12 113.41(15)
C22 N4 Li2 C12 -7.9(3)
C20 N4 Li2 C12 -129.80(12)
C21 N4 Li2 C16 74.05(16)
C22 N4 Li2 C16 -47.2(3)
C20 N4 Li2 C16 -169.16(11)
C21 N4 Li2 C13 143.77(17)
C22 N4 Li2 C13 22.5(3)
C20 N4 Li2 C13 -99.44(17)
C21 N4 Li2 C15 44.2(2)
C22 N4 Li2 C15 -77.1(3)
C20 N4 Li2 C15 161.01(14)
C21 N4 Li2 C14 95.8(8)
C22 N4 Li2 C14 -25.5(9)
C20 N4 Li2 C14 -147.4(8)
C17 N3 Li2 N4' 115.4(4)
C18 N3 Li2 N4' -125.2(3)
C19 N3 Li2 N4' -8.3(3)
C17 N3 Li2 N4 129.06(19)
C18 N3 Li2 N4 -111.57(17)
C19 N3 Li2 N4 5.32(15)
C17 N3 Li2 N3' -157(2)
C18 N3 Li2 N3' -37.2(19)
C19 N3 Li2 N3' 80(2)
C17 N3 Li2 C12 -108.7(3)
C18 N3 Li2 C12 10.6(3)
C19 N3 Li2 C12 127.5(2)
C17 N3 Li2 C16 -21.3(4)
C18 N3 Li2 C16 98.1(4)
C19 N3 Li2 C16 -145.1(3)
C17 N3 Li2 C13 -89.47(19)
C18 N3 Li2 C13 29.90(19)
C19 N3 Li2 C13 146.79(14)
C17 N3 Li2 C15 -20.4(2)
C18 N3 Li2 C15 98.95(18)
C19 N3 Li2 C15 -144.16(14)
C17 N3 Li2 C14 -52.72(19)
C18 N3 Li2 C14 66.65(17)
C19 N3 Li2 C14 -176.47(13)
C17' N3' Li2 N4' 96.8(10)
C18' N3' Li2 N4' -138.0(13)
C19' N3' Li2 N4' -20.3(7)
C17' N3' Li2 N4 110.1(9)
C18' N3' Li2 N4 -124.8(13)
C19' N3' Li2 N4 -7.1(6)
C17' N3' Li2 N3 5.7(15)
C18' N3' Li2 N3 131(3)
C19' N3' Li2 N3 -111(2)
C17' N3' Li2 C12 -136.4(8)
C18' N3' Li2 C12 -11.3(15)
C19' N3' Li2 C12 106.4(7)
C17' N3' Li2 C16 -72.1(19)
C18' N3' Li2 C16 53(2)
C19' N3' Li2 C16 170.7(11)
C17' N3' Li2 C13 -111.1(9)
C18' N3' Li2 C13 14.0(13)
C19' N3' Li2 C13 131.8(6)
C17' N3' Li2 C15 -44.5(11)
C18' N3' Li2 C15 80.7(13)
C19' N3' Li2 C15 -161.6(5)
C17' N3' Li2 C14 -73.3(9)
C18' N3' Li2 C14 51.8(13)
C19' N3' Li2 C14 169.5(6)
C13 C12 Li2 N4' 159.5(3)
C16 C12 Li2 N4' -84.5(3)
C13 C12 Li2 N4 145.70(13)
C16 C12 Li2 N4 -98.29(12)
C13 C12 Li2 N3 30.6(2)
C16 C12 Li2 N3 146.6(2)
C13 C12 Li2 N3' 43.1(5)
C16 C12 Li2 N3' 159.1(5)
C13 C12 Li2 C16 -116.01(12)
C16 C12 Li2 C13 116.01(12)
C13 C12 Li2 C15 -78.66(9)
C16 C12 Li2 C15 37.34(7)
C13 C12 Li2 C14 -37.28(8)
C16 C12 Li2 C14 78.72(8)
C15 C16 Li2 N4' -132.8(3)
C12 C16 Li2 N4' 110.8(3)
C15 C16 Li2 N4 -146.68(12)
C12 C16 Li2 N4 96.89(12)
C15 C16 Li2 N3 1.3(4)
C12 C16 Li2 N3 -115.2(4)
C15 C16 Li2 N3' 35.7(15)
C12 C16 Li2 N3' -80.8(15)
C15 C16 Li2 C12 116.43(10)
C15 C16 Li2 C13 78.71(8)
C12 C16 Li2 C13 -37.72(8)
C12 C16 Li2 C15 -116.43(10)
C15 C16 Li2 C14 36.98(7)
C12 C16 Li2 C14 -79.45(8)
C14 C13 Li2 N4' -154.1(6)
C12 C13 Li2 N4' -37.6(6)
C14 C13 Li2 N4 -169.12(17)
C12 C13 Li2 N4 -52.58(17)
C14 C13 Li2 N3 80.90(13)
C12 C13 Li2 N3 -162.55(14)
C14 C13 Li2 N3' 91.5(4)
C12 C13 Li2 N3' -151.9(4)
C14 C13 Li2 C12 -116.55(12)
C14 C13 Li2 C16 -78.67(9)
C12 C13 Li2 C16 37.88(8)
C14 C13 Li2 C15 -36.87(8)
C12 C13 Li2 C15 79.68(9)
C12 C13 Li2 C14 116.55(12)
C14 C15 Li2 N4' -178.9(4)
C16 C15 Li2 N4' 64.2(4)
C14 C15 Li2 N4 168.46(18)
C16 C15 Li2 N4 51.54(17)
C14 C15 Li2 N3 -62.58(13)
C16 C15 Li2 N3 -179.50(14)
C14 C15 Li2 N3' -52.4(5)
C16 C15 Li2 N3' -169.3(5)
C14 C15 Li2 C12 79.20(8)
C16 C15 Li2 C12 -37.72(7)
C14 C15 Li2 C16 116.92(10)
C14 C15 Li2 C13 37.14(7)
C16 C15 Li2 C13 -79.78(8)
C16 C15 Li2 C14 -116.92(10)
C15 C14 Li2 N4' 3.4(11)
C13 C14 Li2 N4' 120.5(11)
C15 C14 Li2 N4 -60.7(8)
C13 C14 Li2 N4 56.5(8)
C15 C14 Li2 N3 131.33(12)
C13 C14 Li2 N3 -111.50(12)
C15 C14 Li2 N3' 142.4(4)
C13 C14 Li2 N3' -100.5(4)
C15 C14 Li2 C12 -79.59(8)
C13 C14 Li2 C12 37.58(8)
C15 C14 Li2 C16 -37.32(7)
C13 C14 Li2 C16 79.85(9)
C15 C14 Li2 C13 -117.17(11)
C13 C14 Li2 C15 117.17(11)
